data_4112038
loop_
_publ_author_name
'Christina M. Older'
'Robert McDonald'
'Jeffrey M. Stryker'

_publ_contact_author_address
; Department of Chemistry
  University of Alberta
  Edmonton Alberta T6G 2G2
  Canada
;
_publ_contact_author_email jeff.stryker@ualberta.ca
_publ_contact_author_fax +1(780)4928231
_publ_contact_author_name 'Dr Jeffrey M Stryker'
_publ_contact_author_phone +1(780)4923891
_publ_section_title
;
 Unprecedented Coordination Modes and Demetalation Pathways for Unbridged
 Polyenyl Ligands. Ruthenium \h1,\h4-Cycloheptadienyl Complexes from
 Allyl/Alkyne Cycloaddition
;
_journal_name_full 'Journal of the American Chemical Society'
_journal_page_first 14202
_journal_page_last 14203
_journal_paper_doi 10.1021/ja0556023
_journal_volume 127
_journal_year 2005
_chemical_formula_moiety 'C27 H39 O4 Ru, C24 H20 B, 2(C H2 Cl2)'
_chemical_formula_sum 'C51 H59 B Cl4 O4 Ru'
_chemical_formula_weight 989.66
_space_group_IT_number 14
_symmetry_cell_setting monoclinic
_symmetry_space_group_name_Hall '-P 2ybc'
_symmetry_space_group_name_H-M 'P 1 21/c 1'
_atom_sites_solution_hydrogens geom
_atom_sites_solution_primary direct
_atom_sites_solution_secondary difmap
_audit_creation_method 'manual editing of SHELXL template'
_cell_angle_alpha 90.00
_cell_angle_beta 92.46(2)
_cell_angle_gamma 90.00
_cell_formula_units_Z 4
_cell_length_a 11.779(2)
_cell_length_b 19.272(6)
_cell_length_c 21.152(7)
_cell_measurement_reflns_used 24
_cell_measurement_temperature 223(2)
_cell_measurement_theta_max 12.75
_cell_measurement_theta_min 8.95
_cell_volume 4797(2)
_computing_cell_refinement 'CAD4/PC (Enraf-Nonius, 1992)'
_computing_data_collection 'CAD4/PC (Enraf-Nonius, 1992)'
_computing_data_reduction 'XCAD4 (Harms & Wocadlo, 1995)'
_computing_molecular_graphics 'Siemens SHELXTL (Siemens, 1997)'
_computing_publication_material 'Siemens SHELXTL (Siemens, 1997)'
_computing_structure_refinement 'SHELXL-93 (Sheldrick, 1997)'
_computing_structure_solution 'SHELXS-86 (Sheldrick, 1990)'
_diffrn_ambient_temperature 223(2)
_diffrn_measured_fraction_theta_full 0.99
_diffrn_measured_fraction_theta_max 0.99
_diffrn_measurement_device_type 'Enraf-Nonius CAD4'
_diffrn_measurement_method '\w scans'
_diffrn_radiation_monochromator graphite
_diffrn_radiation_source 'fine-focus sealed tube'
_diffrn_radiation_type MoK\a
_diffrn_radiation_wavelength 0.71073
_diffrn_reflns_limit_h_max 13
_diffrn_reflns_limit_h_min -13
_diffrn_reflns_limit_k_max 16
_diffrn_reflns_limit_k_min 0
_diffrn_reflns_limit_l_max 25
_diffrn_reflns_limit_l_min 0
_diffrn_reflns_number 6917
_diffrn_reflns_theta_full 25.0
_diffrn_reflns_theta_max 25.0
_diffrn_reflns_theta_min 1.0
_diffrn_standards_decay_% <1%
_diffrn_standards_interval_time 7200
_diffrn_standards_number 3
_exptl_absorpt_coefficient_mu 0.593
_exptl_absorpt_correction_T_max 1.000
_exptl_absorpt_correction_T_min 0.721
_exptl_absorpt_correction_type empirical
_exptl_absorpt_process_details 'DIFABS (Walker & Stuart, 1983)'
_exptl_crystal_colour 'pale yellow'
_exptl_crystal_density_diffrn 1.370
_exptl_crystal_description block
_exptl_crystal_F_000 2048
_exptl_crystal_size_max 0.23
_exptl_crystal_size_mid 0.12
_exptl_crystal_size_min 0.12
_refine_diff_density_max 0.931
_refine_diff_density_min -0.886
_refine_ls_extinction_method none
_refine_ls_goodness_of_fit_ref 1.027
_refine_ls_hydrogen_treatment constr
_refine_ls_matrix_type full
_refine_ls_number_parameters 449
_refine_ls_number_reflns 6729
_refine_ls_number_restraints 5
_refine_ls_R_factor_all 0.1983
_refine_ls_R_factor_gt 0.0975
_refine_ls_shift/su_max 0.010
_refine_ls_shift/su_mean 0.010
_refine_ls_structure_factor_coef Fsqd
_refine_ls_weighting_details 'calc w=1/[\s^2^(Fo^2^)+(0.0874P)^2^+25.3668P] where P=(Fo^2^+2Fc^2^)/3'
_refine_ls_weighting_scheme calc
_refine_ls_wR_factor_gt 0.2685
_refine_ls_wR_factor_ref 0.2227
_reflns_number_gt 3195
_reflns_number_total 6729
_reflns_threshold_expression I>2\s(I)
_cod_data_source_file ja0556023si20050823_042733_2.cif
_cod_data_source_block 13
_cod_original_cell_volume 4797.4(24)
_cod_original_sg_symbol_H-M 'P 21/c'
_cod_database_code 4112038

loop_
_symmetry_equiv_pos_as_xyz
'x, y, z'
'-x, y+1/2, -z+1/2'
'-x, -y, -z'
'x, -y-1/2, z-1/2'

loop_
_atom_site_label
_atom_site_type_symbol
_atom_site_fract_x
_atom_site_fract_y
_atom_site_fract_z
_atom_site_U_iso_or_equiv
_atom_site_adp_type
_atom_site_occupancy
_atom_site_symmetry_multiplicity
_atom_site_calc_flag
_atom_site_refinement_flags
_atom_site_disorder_assembly
_atom_site_disorder_group
Ru Ru 0.17593(9) -0.00491(7) 0.24673(5) 0.0270(4) Uani 1 1 d . . .
O1 O 0.1434(8) 0.0112(6) 0.0662(4) 0.045(3) Uani 1 1 d . . .
O2 O -0.0218(9) 0.0466(6) 0.1052(5) 0.047(3) Uani 1 1 d . . .
O3 O 0.1048(12) -0.2224(7) 0.1658(6) 0.081(4) Uani 1 1 d . . .
O4 O 0.0218(11) -0.1645(6) 0.0859(5) 0.062(4) Uani 1 1 d . . .
C1 C 0.2399(13) -0.1047(9) 0.2045(8) 0.041(5) Uani 1 1 d . . .
C2 C 0.2052(13) -0.1168(8) 0.2673(7) 0.038(4) Uani 1 1 d . . .
C3 C 0.0998(11) -0.0935(7) 0.2913(7) 0.030(4) Uani 1 1 d . . .
C4 C 0.0097(12) -0.0567(7) 0.2624(6) 0.032(4) Uani 1 1 d . . .
C5 C -0.0275(11) -0.0560(9) 0.1948(6) 0.038(4) Uani 1 1 d . . .
C6 C 0.0809(11) -0.0417(8) 0.1612(6) 0.031(4) Uani 1 1 d . . .
C7 C 0.1543(12) -0.1027(8) 0.1497(7) 0.031(4) Uani 1 1 d . . .
C8 C 0.3578(14) -0.1201(10) 0.1858(8) 0.067(6) Uani 1 1 d . . .
C9 C 0.2859(14) -0.1484(9) 0.3158(7) 0.054(5) Uani 1 1 d . . .
C10 C 0.0737(12) 0.0064(9) 0.1064(6) 0.032(3) Uani 1 1 d . . .
C11 C -0.0364(15) 0.0926(9) 0.0510(8) 0.061(5) Uani 1 1 d . . .
C12 C 0.0933(17) -0.1689(10) 0.1355(9) 0.055(5) Uani 1 1 d . . .
C13 C -0.0489(17) -0.2251(9) 0.0685(8) 0.073(7) Uani 1 1 d . . .
C20 C 0.1291(13) 0.1080(8) 0.2537(7) 0.033(4) Uani 1 1 d . . .
C21 C 0.2235(13) 0.1034(8) 0.2131(7) 0.031(4) Uani 1 1 d . . .
C22 C 0.3202(12) 0.0692(8) 0.2304(7) 0.037(4) Uani 1 1 d . . .
C23 C 0.3343(13) 0.0422(9) 0.2942(7) 0.048(5) Uani 1 1 d . . .
C24 C 0.2483(14) 0.0486(9) 0.3361(7) 0.044(5) Uani 1 1 d . . .
C25 C 0.1459(14) 0.0806(8) 0.3162(8) 0.042(5) Uani 1 1 d . . .
C26 C 0.0204(12) 0.1441(8) 0.2361(8) 0.050(5) Uani 1 1 d . . .
C27 C 0.2173(14) 0.1396(8) 0.1495(7) 0.046(5) Uani 1 1 d . . .
C28 C 0.4209(13) 0.0651(9) 0.1863(8) 0.059(5) Uani 1 1 d . . .
C29 C 0.4484(11) 0.0087(11) 0.3145(7) 0.067(6) Uani 1 1 d . . .
C30 C 0.2635(15) 0.0221(9) 0.4039(7) 0.067(6) Uani 1 1 d . . .
C31 C 0.0519(15) 0.0871(10) 0.3634(8) 0.076(6) Uani 1 1 d . . .
C41 C 0.2603(10) 0.4645(7) 0.1422(6) 0.024(3) Uiso 1 1 d . . .
C42 C 0.2629(11) 0.5207(7) 0.1000(7) 0.036(4) Uiso 1 1 d . . .
C43 C 0.2650(13) 0.5909(9) 0.1192(7) 0.043(4) Uiso 1 1 d . . .
C44 C 0.2675(12) 0.6050(9) 0.1836(7) 0.044(4) Uiso 1 1 d . . .
C45 C 0.2664(12) 0.5517(8) 0.2262(7) 0.041(4) Uiso 1 1 d . . .
C46 C 0.2662(10) 0.4838(8) 0.2059(6) 0.034(4) Uiso 1 1 d . . .
C51 C 0.1196(11) 0.3664(8) 0.0942(6) 0.029(3) Uiso 1 1 d . . .
C52 C 0.0601(11) 0.3064(8) 0.1084(6) 0.033(4) Uiso 1 1 d . . .
C53 C -0.0482(12) 0.2898(9) 0.0855(7) 0.042(4) Uiso 1 1 d . . .
C54 C -0.1037(13) 0.3353(8) 0.0442(7) 0.043(4) Uiso 1 1 d . . .
C55 C -0.0489(13) 0.3954(8) 0.0271(7) 0.043(4) Uiso 1 1 d . . .
C56 C 0.0589(12) 0.4102(8) 0.0527(7) 0.040(4) Uiso 1 1 d . . .
C61 C 0.2974(11) 0.3310(8) 0.1741(6) 0.030(3) Uiso 1 1 d . . .
C62 C 0.4045(11) 0.2995(7) 0.1757(6) 0.033(4) Uiso 1 1 d . . .
C63 C 0.4434(13) 0.2565(8) 0.2255(7) 0.042(4) Uiso 1 1 d . . .
C64 C 0.3755(13) 0.2457(9) 0.2761(7) 0.047(4) Uiso 1 1 d . . .
C65 C 0.2731(13) 0.2748(8) 0.2774(7) 0.045(4) Uiso 1 1 d . . .
C66 C 0.2333(12) 0.3181(8) 0.2273(6) 0.035(4) Uiso 1 1 d . . .
C71 C 0.3311(11) 0.3706(8) 0.0559(6) 0.029(3) Uiso 1 1 d . . .
C72 C 0.3011(13) 0.3181(8) 0.0115(7) 0.042(4) Uiso 1 1 d . . .
C73 C 0.3709(15) 0.3031(10) -0.0389(8) 0.061(5) Uiso 1 1 d . . .
C74 C 0.4661(13) 0.3401(8) -0.0488(7) 0.046(4) Uiso 1 1 d . . .
C75 C 0.4959(15) 0.3908(7) -0.0061(7) 0.040(4) Uiso 1 1 d . . .
C76 C 0.4289(11) 0.4065(8) 0.0431(6) 0.035(4) Uiso 1 1 d . . .
B B 0.2524(14) 0.3831(9) 0.1165(7) 0.027(4) Uani 1 1 d . . .
Cl1 Cl 0.3404(6) -0.3291(4) 0.3884(3) 0.115(2) Uani 1 1 d . . .
Cl2 Cl 0.3189(6) -0.3041(4) 0.5220(3) 0.136(3) Uani 1 1 d . . .
Cl3 Cl 0.6662(8) -0.4487(8) 0.6199(4) 0.276(8) Uani 1 1 d . . .
Cl4A Cl 0.6862(15) -0.3700(7) 0.5092(7) 0.173(7) Uani 0.55 1 d P B 1
Cl4B Cl 0.5758(17) -0.4868(16) 0.4967(8) 0.230(13) Uani 0.45 1 d P B 2
C91 C 0.4047(19) -0.2965(15) 0.4565(12) 0.134(11) Uani 1 1 d . . .
C92 C 0.6953(15) -0.4546(8) 0.5403(6) 0.202(18) Uani 1 1 d . . .
H3 H 0.1019 -0.0900 0.3380 0.036 Uiso 1 1 calc R . .
H4 H -0.0408 -0.0324 0.2914 0.039 Uiso 1 1 calc R . .
H5A H -0.0839 -0.0195 0.1860 0.045 Uiso 1 1 calc R . .
H5B H -0.0602 -0.1008 0.1818 0.045 Uiso 1 1 calc R . .
H7 H 0.1973 -0.0916 0.1118 0.037 Uiso 1 1 calc R . .
H8A H 0.3612 -0.1671 0.1696 0.080 Uiso 1 1 calc R . .
H8B H 0.4098 -0.1155 0.2223 0.080 Uiso 1 1 calc R . .
H8C H 0.3792 -0.0878 0.1532 0.080 Uiso 1 1 calc R . .
H9A H 0.2946 -0.1974 0.3070 0.065 Uiso 1 1 calc R . .
H9B H 0.2561 -0.1425 0.3576 0.065 Uiso 1 1 calc R . .
H9C H 0.3591 -0.1255 0.3144 0.065 Uiso 1 1 calc R . .
H11A H -0.1021 0.1220 0.0563 0.073 Uiso 1 1 calc R . .
H11B H -0.0476 0.0652 0.0127 0.073 Uiso 1 1 calc R . .
H11C H 0.0309 0.1212 0.0478 0.073 Uiso 1 1 calc R . .
H13A H -0.1073 -0.2114 0.0373 0.088 Uiso 1 1 calc R . .
H13B H -0.0842 -0.2428 0.1058 0.088 Uiso 1 1 calc R . .
H13C H -0.0017 -0.2609 0.0510 0.088 Uiso 1 1 calc R . .
H26A H 0.0290 0.1935 0.2440 0.060 Uiso 1 1 calc R . .
H26B H -0.0397 0.1260 0.2613 0.060 Uiso 1 1 calc R . .
H26C H 0.0012 0.1365 0.1916 0.060 Uiso 1 1 calc R . .
H27A H 0.2741 0.1761 0.1491 0.055 Uiso 1 1 calc R . .
H27B H 0.1424 0.1596 0.1422 0.055 Uiso 1 1 calc R . .
H27C H 0.2316 0.1063 0.1164 0.055 Uiso 1 1 calc R . .
H28A H 0.4485 0.1115 0.1781 0.071 Uiso 1 1 calc R . .
H28B H 0.3960 0.0435 0.1467 0.071 Uiso 1 1 calc R . .
H28C H 0.4814 0.0378 0.2064 0.071 Uiso 1 1 calc R . .
H29A H 0.4914 0.0403 0.3421 0.081 Uiso 1 1 calc R . .
H29B H 0.4911 -0.0012 0.2774 0.081 Uiso 1 1 calc R . .
H29C H 0.4346 -0.0342 0.3371 0.081 Uiso 1 1 calc R . .
H30A H 0.2796 0.0609 0.4321 0.080 Uiso 1 1 calc R . .
H30B H 0.3261 -0.0106 0.4067 0.080 Uiso 1 1 calc R . .
H30C H 0.1943 -0.0008 0.4159 0.080 Uiso 1 1 calc R . .
H31A H -0.0037 0.1209 0.3480 0.091 Uiso 1 1 calc R . .
H31B H 0.0845 0.1023 0.4040 0.091 Uiso 1 1 calc R . .
H31C H 0.0153 0.0425 0.3683 0.091 Uiso 1 1 calc R . .
H42 H 0.2632 0.5110 0.0565 0.043 Uiso 1 1 calc R . .
H43 H 0.2647 0.6270 0.0892 0.051 Uiso 1 1 calc R . .
H44 H 0.2701 0.6512 0.1980 0.053 Uiso 1 1 calc R . .
H45 H 0.2658 0.5614 0.2698 0.050 Uiso 1 1 calc R . .
H46 H 0.2701 0.4486 0.2366 0.041 Uiso 1 1 calc R . .
H52 H 0.0967 0.2744 0.1360 0.039 Uiso 1 1 calc R . .
H53 H -0.0834 0.2484 0.0977 0.050 Uiso 1 1 calc R . .
H54 H -0.1775 0.3255 0.0280 0.052 Uiso 1 1 calc R . .
H55 H -0.0846 0.4263 -0.0018 0.051 Uiso 1 1 calc R . .
H56 H 0.0929 0.4523 0.0413 0.048 Uiso 1 1 calc R . .
H62 H 0.4524 0.3076 0.1421 0.039 Uiso 1 1 calc R . .
H63 H 0.5151 0.2352 0.2244 0.050 Uiso 1 1 calc R . .
H64 H 0.4017 0.2175 0.3100 0.057 Uiso 1 1 calc R . .
H65 H 0.2270 0.2665 0.3118 0.055 Uiso 1 1 calc R . .
H66 H 0.1615 0.3389 0.2296 0.042 Uiso 1 1 calc R . .
H72 H 0.2335 0.2930 0.0157 0.050 Uiso 1 1 calc R . .
H73 H 0.3509 0.2665 -0.0665 0.073 Uiso 1 1 calc R . .
H74 H 0.5102 0.3311 -0.0839 0.055 Uiso 1 1 calc R . .
H75 H 0.5639 0.4155 -0.0107 0.048 Uiso 1 1 calc R . .
H76 H 0.4506 0.4437 0.0696 0.042 Uiso 1 1 calc R . .
H91A H 0.4228 -0.2475 0.4500 0.161 Uiso 1 1 calc R . .
H91B H 0.4762 -0.3213 0.4653 0.161 Uiso 1 1 calc R . .
H92A H 0.6412 -0.4844 0.5186 0.242 Uiso 0.55 1 calc R B 1
H92B H 0.7700 -0.4732 0.5355 0.242 Uiso 0.55 1 calc R B 1
H92C H 0.7589 -0.4850 0.5352 0.242 Uiso 0.45 1 calc R B 2
H92D H 0.7149 -0.4096 0.5246 0.242 Uiso 0.45 1 calc R B 2

loop_
_atom_site_aniso_label
_atom_site_aniso_U_11
_atom_site_aniso_U_22
_atom_site_aniso_U_33
_atom_site_aniso_U_23
_atom_site_aniso_U_13
_atom_site_aniso_U_12
Ru 0.0257(5) 0.0276(8) 0.0277(5) 0.0030(7) 0.0004(4) -0.0005(8)
Cl1 0.122(6) 0.110(6) 0.114(5) -0.003(5) 0.029(4) 0.008(5)
Cl2 0.142(6) 0.163(8) 0.103(5) 0.041(5) 0.014(5) -0.041(6)
Cl3 0.129(8) 0.580(26) 0.117(7) -0.035(11) -0.001(6) 0.037(11)
Cl4A 0.224(18) 0.093(11) 0.207(17) 0.021(11) 0.058(14) 0.074(12)
Cl4B 0.146(16) 0.333(34) 0.207(21) -0.109(24) -0.050(16) -0.038(23)
O1 0.068(7) 0.039(8) 0.030(5) 0.014(6) 0.015(5) -0.004(7)
O2 0.061(8) 0.030(7) 0.049(7) 0.009(6) -0.009(6) 0.002(6)
O3 0.118(12) 0.036(10) 0.087(10) 0.002(8) -0.009(9) -0.005(9)
O4 0.093(10) 0.043(9) 0.048(7) -0.004(6) -0.009(7) -0.030(8)
C1 0.029(9) 0.058(13) 0.035(9) -0.010(9) 0.005(7) 0.020(9)
C2 0.043(10) 0.020(11) 0.051(10) 0.011(8) 0.000(8) 0.019(8)
C3 0.028(8) 0.033(11) 0.030(8) 0.003(7) -0.006(7) -0.001(7)
C4 0.037(8) 0.028(11) 0.030(8) -0.006(7) -0.008(7) 0.002(8)
C5 0.028(8) 0.055(13) 0.029(8) 0.002(8) -0.003(6) -0.010(8)
C6 0.031(8) 0.032(11) 0.027(8) -0.007(7) -0.019(6) 0.005(7)
C7 0.037(8) 0.021(11) 0.035(8) -0.006(7) 0.001(7) 0.004(8)
C8 0.054(11) 0.075(16) 0.073(13) -0.012(11) 0.026(10) 0.015(11)
C9 0.067(12) 0.043(13) 0.051(10) 0.012(9) -0.018(9) 0.025(10)
C10 0.048(8) 0.020(10) 0.026(7) 0.001(9) -0.002(6) -0.007(10)
C11 0.087(14) 0.032(13) 0.063(12) 0.007(10) -0.024(10) 0.001(11)
C12 0.093(15) 0.022(14) 0.051(12) -0.007(10) 0.017(11) -0.002(12)
C13 0.121(17) 0.049(14) 0.050(11) -0.028(10) 0.016(11) -0.058(13)
C20 0.034(8) 0.029(11) 0.036(9) -0.008(8) 0.005(7) 0.001(8)
C21 0.039(9) 0.019(11) 0.034(9) -0.002(8) 0.003(8) -0.007(8)
C22 0.023(8) 0.047(12) 0.043(9) 0.003(8) 0.007(7) -0.009(8)
C23 0.041(10) 0.063(13) 0.039(9) 0.002(9) -0.004(8) -0.019(9)
C24 0.050(10) 0.058(13) 0.026(8) -0.012(8) 0.007(7) -0.019(10)
C25 0.048(10) 0.029(12) 0.050(10) -0.031(9) 0.013(9) -0.011(9)
C26 0.042(10) 0.040(12) 0.067(12) 0.000(9) 0.005(9) 0.009(9)
C27 0.066(12) 0.018(11) 0.054(11) -0.005(8) 0.007(9) -0.018(9)
C28 0.041(10) 0.060(15) 0.078(13) 0.019(11) 0.016(9) -0.006(10)
C29 0.035(8) 0.099(17) 0.067(11) 0.035(13) -0.014(7) -0.016(12)
C30 0.081(13) 0.091(18) 0.029(8) -0.006(9) -0.003(8) -0.034(11)
C31 0.080(14) 0.097(18) 0.053(12) -0.027(11) 0.036(10) 0.004(13)
C91 0.077(17) 0.180(30) 0.146(25) -0.004(22) 0.027(17) -0.059(18)
C92 0.181(34) 0.300(51) 0.132(28) -0.042(30) 0.098(27) 0.014(33)
B 0.035(10) 0.021(12) 0.025(9) -0.007(8) -0.010(7) 0.003(8)

loop_
_atom_type_symbol
_atom_type_description
_atom_type_scat_dispersion_real
_atom_type_scat_dispersion_imag
_atom_type_scat_source
C C 0.0033 0.0016 'International Tables Vol C Tables 4.2.6.8 and 6.1.1.4'
H H 0.0000 0.0000 'International Tables Vol C Tables 4.2.6.8 and 6.1.1.4'
B B 0.0013 0.0007 'International Tables Vol C Tables 4.2.6.8 and 6.1.1.4'
O O 0.0106 0.0060 'International Tables Vol C Tables 4.2.6.8 and 6.1.1.4'
Cl Cl 0.1484 0.1585 'International Tables Vol C Tables 4.2.6.8 and 6.1.1.4'
Ru Ru -1.2594 0.8363 'International Tables Vol C Tables 4.2.6.8 and 6.1.1.4'

loop_
_geom_angle_atom_site_label_1
_geom_angle_atom_site_label_2
_geom_angle_atom_site_label_3
_geom_angle
C1 Ru C2 37.0(5)
C1 Ru C3 69.7(6)
C1 Ru C4 89.3(6)
C1 Ru C6 64.5(5)
C1 Ru C20 159.1(6)
C1 Ru C21 124.3(5)
C1 Ru C22 102.2(6)
C1 Ru C23 103.5(6)
C1 Ru C24 126.2(6)
C1 Ru C25 161.1(6)
C2 Ru C3 38.1(5)
C2 Ru C4 70.6(5)
C2 Ru C6 85.3(6)
C2 Ru C20 163.9(5)
C2 Ru C21 155.4(6)
C2 Ru C22 122.1(6)
C2 Ru C24 103.1(6)
C2 Ru C23 100.6(6)
C2 Ru C25 127.6(6)
C3 Ru C4 36.9(5)
C3 Ru C6 84.2(5)
C3 Ru C20 128.8(6)
C3 Ru C21 165.7(5)
C3 Ru C22 153.5(5)
C3 Ru C23 118.1(5)
C3 Ru C24 98.2(6)
C3 Ru C25 102.3(6)
C6 Ru C4 63.9(5)
C4 Ru C20 101.7(5)
C4 Ru C21 133.1(5)
C4 Ru C22 167.2(6)
C4 Ru C23 145.3(5)
C4 Ru C24 112.1(5)
C4 Ru C25 93.8(5)
C6 Ru C20 104.3(5)
C6 Ru C21 99.3(5)
C6 Ru C22 115.9(5)
C6 Ru C23 150.5(5)
C6 Ru C24 169.3(6)
C6 Ru C25 133.2(6)
C20 Ru C22 65.6(5)
C20 Ru C21 36.9(5)
C20 Ru C23 77.5(6)
C20 Ru C24 66.0(6)
C20 Ru C25 37.1(5)
C21 Ru C22 34.7(5)
C21 Ru C23 64.2(6)
C21 Ru C24 76.0(6)
C21 Ru C25 65.2(6)
C22 Ru C23 37.3(5)
C22 Ru C24 65.5(5)
C22 Ru C25 77.1(5)
C23 Ru C24 35.3(5)
C23 Ru C25 64.3(6)
C24 Ru C25 36.0(6)
C10 O2 C11 115.5(12)
C12 O4 C13 118.9(15)
Ru C1 C2 70.0(9)
Ru C1 C7 93.4(9)
Ru C1 C8 127.2(13)
C2 C1 C7 120.8(14)
C2 C1 C8 121.5(14)
C7 C1 C8 113.6(13)
Ru C2 C1 72.9(9)
Ru C2 C3 68.6(8)
Ru C2 C9 128.0(12)
C1 C2 C3 124.4(13)
C1 C2 C9 120.4(14)
C3 C2 C9 114.7(13)
Ru C3 C2 73.2(8)
Ru C3 C4 74.3(9)
C2 C3 C4 131.2(14)
Ru C4 C3 68.7(8)
Ru C4 C5 94.5(9)
C3 C4 C5 128.1(14)
C4 C5 C6 103.5(11)
Ru C6 C5 94.7(8)
Ru C6 C7 96.3(8)
Ru C6 C10 116.8(10)
C5 C6 C7 116.2(13)
C5 C6 C10 117.3(12)
C7 C6 C10 112.4(12)
C1 C7 C6 105.6(11)
C1 C7 C12 115.9(14)
C6 C7 C12 115.6(13)
O1 C10 O2 121.8(14)
O1 C10 C6 125.3(15)
O2 C10 C6 112.9(11)
O3 C12 O4 121.7(18)
O3 C12 C7 125.2(18)
O4 C12 C7 113.1(16)
Ru C20 C21 72.8(9)
Ru C20 C25 71.3(9)
Ru C20 C26 130.2(11)
C21 C20 C25 116.7(14)
C21 C20 C26 123.9(14)
C25 C20 C26 119.2(14)
Ru C21 C20 70.3(9)
Ru C21 C22 71.6(9)
Ru C21 C27 134.0(10)
C20 C21 C22 122.1(15)
C20 C21 C27 119.6(14)
C22 C21 C27 118.3(14)
Ru C22 C21 73.7(9)
Ru C22 C23 71.8(8)
Ru C22 C28 131.6(11)
C21 C22 C23 119.3(13)
C21 C22 C28 121.4(14)
C23 C22 C28 119.0(14)
Ru C23 C22 70.9(8)
Ru C23 C24 73.0(9)
Ru C23 C29 130.5(13)
C22 C23 C24 120.5(15)
C22 C23 C29 118.5(13)
C24 C23 C29 121.0(14)
Ru C24 C23 71.7(9)
Ru C24 C25 70.4(8)
Ru C24 C30 130.6(12)
C23 C24 C25 119.4(15)
C23 C24 C30 121.0(16)
C25 C24 C30 119.6(14)
Ru C25 C20 71.7(8)
Ru C25 C24 73.6(9)
Ru C25 C31 128.9(12)
C20 C25 C24 121.6(14)
C20 C25 C31 119.9(16)
C24 C25 C31 118.6(16)
B C41 C42 121.5(11)
B C41 C46 124.6(12)
C42 C41 C46 113.9(13)
C41 C42 C43 123.9(13)
C42 C43 C44 117.9(16)
C43 C44 C45 119.9(16)
C44 C45 C46 120.6(14)
C41 C46 C46 123.7(13)
B C51 C52 125.6(13)
B C51 C56 121.2(13)
C52 C51 C56 113.0(13)
C51 C52 C53 125.6(14)
C52 C53 C54 118.6(15)
C53 C54 C55 118.9(15)
C54 C55 C56 120.0(15)
C51 C56 C56 123.8(15)
B C61 C62 122.9(12)
B C61 C66 122.2(13)
C62 C61 C66 114.8(13)
C61 C62 C63 122.7(13)
C62 C63 C64 119.4(15)
C63 C64 C65 120.5(16)
C64 C65 C66 120.4(15)
C61 C66 C65 122.2(14)
B C71 C72 119.5(13)
B C71 C76 126.1(13)
C72 C71 C76 114.4(13)
C71 C72 C73 120.9(15)
C72 C73 C74 121.7(17)
C73 C74 C75 117.7(16)
C74 C75 C76 121.4(16)
C71 C76 C76 123.6(15)
C41 B C51 108.5(11)
C41 B C61 108.7(11)
C41 B C71 111.7(12)
C51 B C61 111.4(12)
C51 B C71 108.1(11)
C61 B C71 108.4(12)
Cl1 C91 Cl2 112.6(12)
Cl3 C92 Cl4B 110.1
Cl3 C92 Cl4A 106.9

loop_
_geom_bond_atom_site_label_1
_geom_bond_atom_site_label_2
_geom_bond_distance
Ru C1 2.26(2)
Ru C2 2.224(15)
Ru C3 2.163(14)
Ru C4 2.235(14)
Ru C6 2.203(12)
Ru C20 2.25(2)
Ru C21 2.284(15)
Ru C22 2.257(14)
Ru C23 2.269(15)
Ru C24 2.287(14)
Ru C25 2.246(14)
O1 C10 1.210(14)
O2 C10 1.37(2)
O2 C11 1.45(2)
O3 C12 1.22(2)
O4 C12 1.32(2)
O4 C13 1.47(2)
C1 C2 1.43(2)
C1 C7 1.50(2)
C1 C8 1.49(2)
C2 C3 1.43(2)
C2 C9 1.50(2)
C3 C4 1.39(2)
C4 C5 1.48(2)
C5 C6 1.51(2)
C6 C7 1.49(2)
C6 C10 1.48(2)
C7 C12 1.49(2)
C20 C21 1.44(2)
C20 C25 1.43(2)
C20 C26 1.49(2)
C21 C22 1.35(2)
C21 C27 1.51(2)
C22 C23 1.45(2)
C22 C28 1.54(2)
C23 C24 1.38(2)
C23 C29 1.54(2)
C24 C25 1.40(2)
C24 C30 1.52(2)
C25 C31 1.53(2)
C41 C42 1.41(2)
C41 C46 1.40(2)
C41 B 1.66(2)
C42 C43 1.41(2)
C43 C44 1.39(2)
C44 C45 1.37(2)
C45 C46 1.38(2)
C51 B 1.65(2)
C51 C52 1.39(2)
C51 C56 1.39(2)
C52 C53 1.38(2)
C53 C54 1.38(2)
C54 C55 1.38(2)
C55 C56 1.39(2)
C61 B 1.65(2)
C61 C62 1.40(2)
C61 C66 1.40(2)
C62 C63 1.40(2)
C63 C64 1.38(2)
C64 C65 1.33(2)
C65 C66 1.41(2)
C71 B 1.63(2)
C71 C72 1.42(2)
C71 C76 1.38(2)
C72 C73 1.40(2)
C73 C74 1.35(2)
C74 C75 1.37(2)
C75 C76 1.37(2)
Cl1 C91 1.72(2)
Cl2 C91 1.76(2)
Cl3 C92 1.74
Cl4A C92 1.76
Cl4B C92 1.76

loop_
_geom_torsion_atom_site_label_1
_geom_torsion_atom_site_label_2
_geom_torsion_atom_site_label_3
_geom_torsion_atom_site_label_4
_geom_torsion
C2 Ru C1 C7 121.6(14)
C2 Ru C1 C8 -115.0(18)
C3 Ru C1 C2 -25.6(9)
C3 Ru C1 C7 96.1(10)
C3 Ru C1 C8 -140.6(15)
C4 Ru C1 C2 -57.6(9)
C4 Ru C1 C7 64.1(10)
C4 Ru C1 C8 -172.6(15)
C6 Ru C1 C2 -118.8(10)
C6 Ru C1 C7 2.8(9)
C6 Ru C1 C8 126.2(16)
C20 Ru C1 C2 180.0(14)
C20 Ru C1 C7 -58.4(20)
C20 Ru C1 C8 65.0(23)
C21 Ru C1 C2 157.5(9)
C21 Ru C1 C7 -80.9(10)
C21 Ru C1 C8 42.5(16)
C22 Ru C1 C2 128.1(9)
C22 Ru C1 C7 -110.3(10)
C22 Ru C1 C8 13.1(15)
C23 Ru C1 C2 89.8(10)
C23 Ru C1 C7 -148.6(9)
C23 Ru C1 C8 -25.2(16)
C24 Ru C1 C2 59.7(11)
C24 Ru C1 C7 -178.7(8)
C24 Ru C1 C8 -55.3(17)
C25 Ru C1 C2 42.3(22)
C25 Ru C1 C7 163.9(15)
C25 Ru C1 C8 -72.8(25)
C1 Ru C2 C3 -139.1(14)
C1 Ru C2 C9 115.6(18)
C3 Ru C2 C1 139.1(14)
C3 Ru C2 C9 -105.3(17)
C4 Ru C2 C1 116.5(10)
C4 Ru C2 C3 -22.6(8)
C4 Ru C2 C9 -127.9(15)
C6 Ru C2 C1 52.5(9)
C6 Ru C2 C3 -86.6(9)
C6 Ru C2 C9 168.1(14)
C20 Ru C2 C1 -180.0(19)
C20 Ru C2 C3 41.0(25)
C20 Ru C2 C9 -64.4(28)
C21 Ru C2 C1 -49.5(18)
C21 Ru C2 C3 171.4(12)
C21 Ru C2 C9 66.1(20)
C22 Ru C2 C1 -65.3(11)
C22 Ru C2 C3 155.6(8)
C22 Ru C2 C9 50.3(16)
C23 Ru C2 C1 -98.4(10)
C23 Ru C2 C3 122.6(9)
C23 Ru C2 C9 17.2(15)
C24 Ru C2 C1 -134.4(9)
C24 Ru C2 C3 86.6(9)
C24 Ru C2 C9 -18.8(15)
C25 Ru C2 C1 -164.0(9)
C25 Ru C2 C3 56.9(11)
C25 Ru C2 C9 -48.4(16)
C1 Ru C3 C2 24.9(9)
C1 Ru C3 C4 -118.1(9)
C2 Ru C3 C4 -143.0(13)
C4 Ru C3 C2 143.0(13)
C6 Ru C3 C2 89.8(9)
C6 Ru C3 C4 -53.2(9)
C20 Ru C3 C4 50.5(11)
C20 Ru C3 C2 -166.5(9)
C21 Ru C3 C2 -165.4(20)
C21 Ru C3 C4 51.6(25)
C22 Ru C3 C2 -51.5(16)
C22 Ru C3 C4 165.6(11)
C23 Ru C3 C2 -69.9(10)
C23 Ru C3 C4 147.1(9)
C24 Ru C3 C2 -100.8(9)
C24 Ru C3 C4 116.2(9)
C25 Ru C3 C2 -137.2(9)
C25 Ru C3 C4 79.8(10)
C1 Ru C4 C3 55.8(9)
C1 Ru C4 C5 -73.5(10)
C2 Ru C4 C3 23.2(9)
C2 Ru C4 C5 -106.1(10)
C3 Ru C4 C5 -129.3(14)
C6 Ru C4 C3 117.5(10)
C6 Ru C4 C5 -11.8(9)
C20 Ru C4 C3 -142.1(9)
C20 Ru C4 C5 88.6(10)
C21 Ru C4 C3 -164.7(9)
C21 Ru C4 C5 66.0(11)
C22 Ru C4 C3 -149.9(22)
C22 Ru C4 C5 80.8(25)
C23 Ru C4 C3 -57.2(14)
C23 Ru C4 C5 173.5(10)
C24 Ru C4 C3 -73.4(10)
C24 Ru C4 C5 157.2(9)
C25 Ru C4 C3 -105.5(10)
C25 Ru C4 C5 125.2(10)
C1 Ru C6 C5 114.2(11)
C1 Ru C6 C7 -2.9(9)
C1 Ru C6 C10 -121.9(12)
C2 Ru C6 C5 82.2(10)
C2 Ru C6 C7 -34.8(9)
C2 Ru C6 C10 -153.9(11)
C3 Ru C6 C5 43.9(9)
C3 Ru C6 C7 -73.1(9)
C3 Ru C6 C10 167.8(11)
C4 Ru C6 C5 11.5(9)
C4 Ru C6 C7 -105.5(10)
C4 Ru C6 C10 135.4(12)
C20 Ru C6 C10 39.2(12)
C20 Ru C6 C5 -84.7(10)
C20 Ru C6 C7 158.3(9)
C21 Ru C6 C5 -122.1(10)
C21 Ru C6 C7 120.9(9)
C21 Ru C6 C10 1.8(11)
C22 Ru C6 C5 -154.2(9)
C22 Ru C6 C7 88.8(10)
C22 Ru C6 C10 -30.3(12)
C23 Ru C6 C5 -174.6(11)
C23 Ru C6 C7 68.4(15)
C23 Ru C6 C10 -50.7(17)
C24 Ru C6 C10 64.6(34)
C24 Ru C6 C5 -59.3(33)
C24 Ru C6 C7 -176.3(26)
C25 Ru C6 C5 -57.5(12)
C25 Ru C6 C7 -174.6(9)
C25 Ru C6 C10 66.4(13)
C1 Ru C20 C21 -31.7(21)
C1 Ru C20 C25 -158.8(14)
C1 Ru C20 C26 88.5(20)
C2 Ru C20 C21 148.3(20)
C2 Ru C20 C25 21.2(26)
C2 Ru C20 C26 -91.6(24)
C3 Ru C20 C21 179.5(8)
C3 Ru C20 C25 52.5(11)
C3 Ru C20 C26 -60.3(16)
C4 Ru C20 C21 -152.2(9)
C4 Ru C20 C25 80.7(9)
C4 Ru C20 C26 -32.0(14)
C6 Ru C20 C21 -86.4(9)
C6 Ru C20 C25 146.5(9)
C6 Ru C20 C26 33.8(15)
C21 Ru C20 C25 -127.1(13)
C21 Ru C20 C26 120.2(18)
C22 Ru C20 C21 25.9(9)
C22 Ru C20 C25 -101.1(10)
C22 Ru C20 C26 146.1(15)
C23 Ru C20 C21 63.4(9)
C23 Ru C20 C25 -63.7(9)
C23 Ru C20 C26 -176.5(15)
C24 Ru C20 C21 98.6(10)
C24 Ru C20 C25 -28.4(9)
C24 Ru C20 C26 -141.2(15)
C25 Ru C20 C21 127.1(13)
C25 Ru C20 C26 -112.8(18)
C1 Ru C21 C20 166.9(9)
C1 Ru C21 C22 -57.6(10)
C1 Ru C21 C27 54.3(16)
C2 Ru C21 C20 -159.4(12)
C2 Ru C21 C22 -23.9(18)
C2 Ru C21 C27 88.0(20)
C3 Ru C21 C20 -1.4(26)
C3 Ru C21 C22 134.1(20)
C3 Ru C21 C27 -114.0(23)
C4 Ru C21 C20 38.7(12)
C4 Ru C21 C22 174.3(9)
C4 Ru C21 C27 -73.9(17)
C6 Ru C21 C20 101.5(9)
C6 Ru C21 C22 -122.9(9)
C6 Ru C21 C27 -11.0(16)
C20 Ru C21 C22 135.6(14)
C20 Ru C21 C27 -112.6(19)
C22 Ru C21 C20 -135.6(14)
C22 Ru C21 C27 111.9(19)
C23 Ru C21 C20 -104.1(10)
C23 Ru C21 C22 31.4(9)
C23 Ru C21 C27 143.3(17)
C24 Ru C21 C20 -68.6(9)
C24 Ru C21 C22 66.9(10)
C24 Ru C21 C27 178.8(16)
C25 Ru C21 C20 -32.0(9)
C25 Ru C21 C22 103.6(10)
C25 Ru C21 C27 -144.6(17)
C1 Ru C22 C21 134.5(9)
C1 Ru C22 C23 -96.2(10)
C1 Ru C22 C28 16.7(16)
C2 Ru C22 C21 168.5(9)
C2 Ru C22 C23 -62.2(11)
C2 Ru C22 C28 50.7(16)
C3 Ru C22 C21 -156.7(12)
C3 Ru C22 C23 -27.4(17)
C3 Ru C22 C28 85.5(18)
C4 Ru C22 C21 -19.2(28)
C4 Ru C22 C23 110.1(24)
C4 Ru C22 C28 -137.0(21)
C6 Ru C22 C21 67.1(10)
C6 Ru C22 C23 -163.6(9)
C6 Ru C22 C28 -50.7(16)
C20 Ru C22 C21 -27.5(9)
C20 Ru C22 C23 101.8(10)
C20 Ru C22 C28 -145.3(16)
C21 Ru C22 C23 129.3(14)
C21 Ru C22 C28 -117.8(18)
C23 Ru C22 C21 -129.3(14)
C23 Ru C22 C28 112.9(19)
C24 Ru C22 C21 -101.1(11)
C24 Ru C22 C23 28.2(10)
C24 Ru C22 C28 141.1(16)
C25 Ru C22 C21 -64.9(10)
C25 Ru C22 C23 64.4(10)
C25 Ru C22 C28 177.3(16)
C1 Ru C23 C22 92.6(10)
C1 Ru C23 C24 -135.5(11)
C1 Ru C23 C29 -19.0(15)
C2 Ru C23 C22 130.4(10)
C2 Ru C23 C24 -97.7(11)
C2 Ru C23 C29 18.8(15)
C3 Ru C23 C22 166.5(9)
C3 Ru C23 C24 -61.6(12)
C3 Ru C23 C29 55.0(15)
C4 Ru C23 C22 -158.6(10)
C4 Ru C23 C24 -26.7(17)
C4 Ru C23 C29 89.9(16)
C6 Ru C23 C22 31.1(17)
C6 Ru C23 C24 163.0(11)
C6 Ru C23 C29 -80.4(18)
C20 Ru C23 C22 -65.9(9)
C20 Ru C23 C24 65.9(11)
C20 Ru C23 C29 -177.5(15)
C21 Ru C23 C22 -29.3(9)
C21 Ru C23 C24 102.6(12)
C21 Ru C23 C29 -140.9(15)
C22 Ru C23 C24 131.9(16)
C22 Ru C23 C29 -111.6(18)
C24 Ru C23 C22 -131.9(16)
C24 Ru C23 C29 116.5(19)
C25 Ru C23 C22 -102.8(11)
C25 Ru C23 C24 29.1(10)
C25 Ru C23 C29 145.6(16)
C1 Ru C24 C23 57.6(13)
C1 Ru C24 C25 -170.5(9)
C1 Ru C24 C30 -57.8(17)
C2 Ru C24 C23 89.9(11)
C2 Ru C24 C25 -138.2(10)
C2 Ru C24 C30 -25.6(17)
C3 Ru C24 C23 128.4(11)
C3 Ru C24 C25 -99.7(10)
C3 Ru C24 C30 12.9(16)
C4 Ru C24 C23 164.0(10)
C4 Ru C24 C25 -64.2(11)
C4 Ru C24 C30 48.5(17)
C6 Ru C24 C23 -129.7(28)
C6 Ru C24 C25 2.2(35)
C6 Ru C24 C30 114.9(31)
C20 Ru C24 C23 -102.6(11)
C20 Ru C24 C25 29.2(9)
C20 Ru C24 C30 141.9(17)
C21 Ru C24 C23 -64.9(11)
C21 Ru C24 C25 67.0(10)
C21 Ru C24 C30 179.7(17)
C22 Ru C24 C23 -29.7(10)
C22 Ru C24 C25 102.1(11)
C22 Ru C24 C30 -145.2(17)
C23 Ru C24 C25 131.9(16)
C23 Ru C24 C30 -115.5(21)
C25 Ru C24 C23 -131.9(16)
C25 Ru C24 C30 112.7(19)
C1 Ru C25 C20 156.5(16)
C1 Ru C25 C24 24.2(22)
C1 Ru C25 C31 -89.5(24)
C2 Ru C25 C20 -172.7(9)
C2 Ru C25 C24 55.0(12)
C2 Ru C25 C31 -58.7(19)
C3 Ru C25 C20 -140.8(9)
C3 Ru C25 C24 87.0(10)
C3 Ru C25 C31 -26.8(18)
C4 Ru C25 C20 -104.4(9)
C4 Ru C25 C24 123.3(9)
C4 Ru C25 C31 9.6(17)
C6 Ru C25 C20 -47.2(12)
C6 Ru C25 C24 -179.4(9)
C6 Ru C25 C31 66.8(19)
C20 Ru C25 C24 -132.3(14)
C20 Ru C25 C31 114.0(20)
C21 Ru C25 C20 31.9(9)
C21 Ru C25 C24 -100.4(10)
C21 Ru C25 C31 145.9(19)
C22 Ru C25 C20 66.4(9)
C22 Ru C25 C24 -65.8(10)
C22 Ru C25 C31 -179.6(18)
C23 Ru C25 C20 103.8(10)
C23 Ru C25 C24 -28.5(9)
C23 Ru C25 C31 -142.2(19)
C24 Ru C25 C20 132.3(14)
C24 Ru C25 C31 -113.7(21)
C11 O2 C10 O1 2.9(21)
C11 O2 C10 C6 -177.3(12)
C13 O4 C12 O3 2.4(26)
C13 O4 C12 C7 -176.7(13)
Ru C1 C2 C3 47.7(15)
Ru C1 C2 C9 -124.6(15)
C8 C1 C2 Ru 122.1(17)
C8 C1 C2 C3 169.9(16)
C8 C1 C2 C9 -2.4(25)
C7 C1 C2 Ru -81.8(14)
C7 C1 C2 C3 -34.0(25)
C7 C1 C2 C9 153.7(15)
Ru C1 C7 C6 -3.9(12)
Ru C1 C7 C12 -133.3(12)
C2 C1 C7 C6 64.8(19)
C2 C1 C7 C12 -64.6(20)
C8 C1 C7 C6 -137.3(15)
C8 C1 C7 C12 93.3(18)
Ru C2 C3 C4 50.4(16)
C1 C2 C3 Ru -49.4(15)
C1 C2 C3 C4 0.9(27)
C9 C2 C3 Ru 123.3(13)
C9 C2 C3 C4 173.6(15)
C2 C3 C4 C5 28.5(26)
Ru C3 C4 C5 78.5(15)
C2 C3 C4 Ru -50.0(16)
Ru C4 C5 C6 16.0(12)
C3 C4 C5 C6 -50.4(20)
C4 C5 C6 Ru -16.2(12)
C4 C5 C6 C7 83.2(14)
C4 C5 C6 C10 -139.7(13)
Ru C6 C7 C1 4.0(12)
Ru C6 C7 C12 133.6(12)
C5 C6 C7 C1 -94.4(14)
C5 C6 C7 C12 35.2(18)
C10 C6 C7 C1 126.5(13)
C10 C6 C7 C12 -104.0(15)
Ru C6 C10 O1 86.5(17)
Ru C6 C10 O2 -93.3(12)
C5 C6 C10 O1 -162.1(14)
C5 C6 C10 O2 18.1(18)
C7 C6 C10 O1 -23.5(20)
C7 C6 C10 O2 156.8(12)
C1 C7 C12 O3 2.7(25)
C1 C7 C12 O4 -178.2(13)
C6 C7 C12 O3 -121.7(19)
C6 C7 C12 O4 57.4(18)
Ru C20 C21 C22 -51.6(14)
Ru C20 C21 C27 130.2(13)
C25 C20 C21 Ru 57.8(12)
C25 C20 C21 C22 6.1(23)
C25 C20 C21 C27 -172.0(13)
C26 C20 C21 Ru -127.3(15)
C26 C20 C21 C22 -179.0(15)
C26 C20 C21 C27 2.9(23)
Ru C20 C25 C24 56.4(14)
Ru C20 C25 C31 -124.9(15)
C21 C20 C25 Ru -58.6(12)
C21 C20 C25 C24 -2.2(23)
C21 C20 C25 C31 176.5(14)
C26 C20 C25 Ru 126.3(14)
C26 C20 C25 C24 -177.3(14)
C26 C20 C25 C31 1.4(23)
Ru C21 C22 C23 -57.5(13)
Ru C21 C22 C28 129.2(15)
C20 C21 C22 Ru 51.1(14)
C20 C21 C22 C23 -6.4(24)
C20 C21 C22 C28 -179.8(15)
C27 C21 C22 Ru -130.7(13)
C27 C21 C22 C23 171.8(14)
C27 C21 C22 C28 -1.6(23)
Ru C22 C23 C24 -55.8(15)
Ru C22 C23 C29 126.4(15)
C21 C22 C23 Ru 58.5(13)
C21 C22 C23 C24 2.7(24)
C21 C22 C23 C29 -175.1(15)
C28 C22 C23 Ru -128.0(15)
C28 C22 C23 C24 176.2(15)
C28 C22 C23 C29 -1.6(23)
Ru C23 C24 C25 -53.7(14)
Ru C23 C24 C30 126.9(15)
C22 C23 C24 Ru 54.8(14)
C22 C23 C24 C25 1.1(25)
C22 C23 C24 C30 -178.3(15)
C29 C23 C24 Ru -127.5(16)
C29 C23 C24 C25 178.9(15)
C29 C23 C24 C30 -0.5(25)
Ru C24 C25 C20 -55.5(13)
Ru C24 C25 C31 125.8(15)
C23 C24 C25 Ru 54.3(15)
C23 C24 C25 C20 -1.3(25)
C23 C24 C25 C31 -180.0(16)
C30 C24 C25 Ru -126.3(15)
C30 C24 C25 C20 178.2(14)
C30 C24 C25 C31 -0.6(23)
C46 C41 C42 C43 -3.2(19)
B C41 C42 C43 177.4(12)
C42 C41 C46 C45 4.3(20)
B C41 C46 C45 -176.3(13)
C42 C41 B C51 -79.2(15)
C42 C41 B C61 159.5(12)
C42 C41 B C71 39.9(17)
C46 C41 B C51 101.5(14)
C46 C41 B C61 -19.8(18)
C46 C41 B C71 -139.4(13)
C41 C42 C43 C44 1.7(22)
C42 C43 C44 C45 -0.9(22)
C43 C44 C45 C46 1.9(23)
C44 C45 C46 C41 -3.9(23)
C56 C51 C52 C53 -0.5(20)
B C51 C52 C53 -174.3(13)
C52 C51 C56 C55 -1.0(20)
B C51 C56 C55 173.2(13)
C52 C51 B C41 -135.6(13)
C52 C51 B C61 -15.9(19)
C52 C51 B C71 103.1(15)
C56 C51 B C41 51.0(16)
C56 C51 B C61 170.7(12)
C56 C51 B C71 -70.3(17)
C51 C52 C53 C54 0.8(23)
C52 C53 C54 C55 0.4(22)
C53 C54 C55 C56 -1.8(22)
C54 C55 C56 C51 2.1(23)
C66 C61 C62 C63 2.1(21)
B C61 C62 C63 178.6(13)
C62 C61 C66 C65 -1.9(21)
B C61 C66 C65 -178.4(13)
C62 C61 B C41 -103.8(15)
C62 C61 B C51 136.7(14)
C62 C61 B C71 17.9(19)
C66 C61 B C41 72.5(17)
C66 C61 B C51 -47.0(18)
C66 C61 B C71 -165.8(13)
C61 C62 C63 C64 -1.8(23)
C62 C63 C64 C65 1.1(24)
C63 C64 C65 C66 -1.0(25)
C64 C65 C66 C61 1.4(24)
C76 C71 C72 C73 3.2(21)
B C71 C72 C73 -175.9(14)
C72 C71 C76 C75 -3.6(21)
B C71 C76 C75 175.4(14)
C72 C71 B C41 -152.7(12)
C72 C71 B C51 -33.4(18)
C72 C71 B C61 87.5(15)
C76 C71 B C41 28.3(19)
C76 C71 B C51 147.6(14)
C76 C71 B C61 -91.5(17)
C71 C72 C73 C74 -3.2(25)
C72 C73 C74 C75 3.2(25)
C73 C74 C75 C76 -3.5(24)
C74 C75 C76 C71 3.9(24)
